data_1531992
loop_
_publ_author_name
'Olenev, A.V.'
'Shatruk, M.M.'
'Shevel'kov, A.V.'
'Popovkin, B.A.'

_publ_section_title
;
 Synthesis and crystal structure of the supramolecular solid solution (Hg6
 Asx Sb4-x) (Sb Br6) Br
;
_journal_name_full 'Zhurnal Neorganicheskoi Khimii'
_journal_page_first 1615
_journal_page_last 1618
_journal_volume 46
_journal_year 2001
_chemical_formula_sum 'As2.206 Br7 Hg6 Sb2.794'
_chemical_name_systematic '(Hg6 As2.206 Sb1.794) (Sb Br6) Br'
_space_group_IT_number 205
_symmetry_space_group_name_Hall '-P 2ac 2ab 3'
_symmetry_space_group_name_H-M 'P a -3'
_cell_angle_alpha 90
_cell_angle_beta 90
_cell_angle_gamma 90
_cell_formula_units_Z 4
_cell_length_a 12.704
_cell_length_b 12.704
_cell_length_c 12.704
_cell_volume 2050.319
_citation_journal_id_ASTM ZNOKAQ
_cod_data_source_file Olenev_ZNOKAQ_2001_99.cif
_cod_data_source_block As2.206Br7Hg6Sb2.794
_cod_database_code 1531992

loop_
_symmetry_equiv_pos_as_xyz
x,y,z
-x+1/2,-y,z+1/2
x+1/2,-y+1/2,-z
-x,y+1/2,-z+1/2
z,x,y
-z+1/2,-x,y+1/2
z+1/2,-x+1/2,-y
-z,x+1/2,-y+1/2
y,z,x
y+1/2,-z+1/2,-x
-y,z+1/2,-x+1/2
-y+1/2,-z,x+1/2
-x,-y,-z
x-1/2,y,-z-1/2
-x-1/2,y-1/2,z
x,-y-1/2,z-1/2
-z,-x,-y
z-1/2,x,-y-1/2
-z-1/2,x-1/2,y
z,-x-1/2,y-1/2
-y,-z,-x
-y-1/2,z-1/2,x
y,-z-1/2,x-1/2
y-1/2,z,-x-1/2

loop_
_atom_site_label
_atom_site_type_symbol
_atom_site_fract_x
_atom_site_fract_y
_atom_site_fract_z
_atom_site_occupancy
_atom_site_U_iso_or_equiv
As2 As-2 0.2735 0.2735 0.2735 0.593 0.0
Sb2 Sb-2 0.2735 0.2735 0.2735 0.407 0.0
Sb3 Sb+3 0 0 0.5 1 0.0
Br2 Br-1 0.5 0 0.5 1 0.0
Sb1 Sb-2 0.1543 0.1543 0.1543 0.49 0.0
As1 As-2 0.1543 0.1543 0.1543 0.51 0.0
Br1 Br-1 0.951 0.2108 0.4541 1 0.0
Hg1 Hg+2 0.3004 0.0413 0.6912 1 0.0
